data_7010221
loop_
_publ_author_name
'Miyasaka, Hitoshi'
'Cl\'erac, Rodolphe'
'Campos-Fern\'andez, Cristian S.'
'Dunbar, Kim R.'

_publ_section_title
;
 The first crystal structure of a one-dimensional chain of linked
 RuII&#xE006;RuII units
;
_journal_issue 6
_journal_name_full 'Journal of the Chemical Society, Dalton Transactions'
_journal_page_first 858
_journal_paper_doi 10.1039/b007079n
_journal_year 2001
_chemical_formula_sum 'C20 H8 F12 N2 O8 Ru2'
_chemical_formula_weight 834.42
_chemical_name_common '[Ru2(O2CCF3)4(phz)]'
_chemical_name_systematic
; 
 ? 
;
_space_group_IT_number 2
_symmetry_space_group_name_Hall '-P 1'
_symmetry_space_group_name_H-M 'P -1'
_atom_sites_solution_hydrogens geom
_atom_sites_solution_primary direct
_atom_sites_solution_secondary difmap
_audit_creation_method SHELXL-97
_cell_angle_alpha 112.649(5)
_cell_angle_beta 93.209(5)
_cell_angle_gamma 90.088(5)
_cell_formula_units_Z 1
_cell_length_a 8.574(5)
_cell_length_b 8.863(5)
_cell_length_c 9.006(5)
_cell_measurement_temperature 100(2)
_cell_volume 630.4(6)
_computing_structure_refinement 'SHELXL-97 (Sheldrick, 1997)'
_computing_structure_solution 'SHELXS-97 (Sheldrick, 1990)'
_diffrn_ambient_temperature 293(2)
_diffrn_measured_fraction_theta_full 0.907
_diffrn_measured_fraction_theta_max 0.907
_diffrn_radiation_monochromator graphite
_diffrn_radiation_source 'fine-focus sealed tube'
_diffrn_radiation_type MoK\a
_diffrn_radiation_wavelength 0.71069
_diffrn_reflns_av_R_equivalents 0.0144
_diffrn_reflns_av_sigmaI/netI 0.0206
_diffrn_reflns_limit_h_max 11
_diffrn_reflns_limit_h_min -11
_diffrn_reflns_limit_k_max 8
_diffrn_reflns_limit_k_min -11
_diffrn_reflns_limit_l_max 11
_diffrn_reflns_limit_l_min -11
_diffrn_reflns_number 4653
_diffrn_reflns_theta_full 28.34
_diffrn_reflns_theta_max 28.34
_diffrn_reflns_theta_min 2.38
_exptl_absorpt_coefficient_mu 1.338
_exptl_crystal_density_diffrn 2.198
_exptl_crystal_density_method 'not measured'
_exptl_crystal_F_000 402
_exptl_crystal_size_max 0.32
_exptl_crystal_size_mid 0.15
_exptl_crystal_size_min 0.12
_refine_diff_density_max 0.827
_refine_diff_density_min -0.681
_refine_diff_density_rms 0.092
_refine_ls_extinction_method none
_refine_ls_goodness_of_fit_ref 1.019
_refine_ls_hydrogen_treatment mixed
_refine_ls_matrix_type full
_refine_ls_number_parameters 199
_refine_ls_number_reflns 2852
_refine_ls_number_restraints 0
_refine_ls_restrained_S_all 1.019
_refine_ls_R_factor_all 0.0260
_refine_ls_R_factor_gt 0.0240
_refine_ls_shift/su_max 0.002
_refine_ls_shift/su_mean 0.000
_refine_ls_structure_factor_coef Fsqd
_refine_ls_weighting_details 'calc w=1/[\s^2^(Fo^2^)+(0.0383P)^2^+0.6191P] where P=(Fo^2^+2Fc^2^)/3'
_refine_ls_weighting_scheme calc
_refine_ls_wR_factor_gt 0.0623
_refine_ls_wR_factor_ref 0.0633
_reflns_number_gt 2657
_reflns_number_total 2852
_reflns_threshold_expression >2sigma(I)
_cod_data_source_file b007079n.txt
_cod_data_source_block RuO2CCF34Phz
_cod_database_code 7010221

loop_
_symmetry_equiv_pos_as_xyz
'x, y, z'
'-x, -y, -z'

loop_
_atom_site_label
_atom_site_type_symbol
_atom_site_fract_x
_atom_site_fract_y
_atom_site_fract_z
_atom_site_U_iso_or_equiv
_atom_site_adp_type
_atom_site_occupancy
_atom_site_symmetry_multiplicity
_atom_site_calc_flag
_atom_site_refinement_flags
_atom_site_disorder_assembly
_atom_site_disorder_group
Ru1 Ru -0.004436(19) -0.12718(2) -0.104333(19) 0.01204(7) Uani 1 1 d . . .
N1 N -0.0118(2) -0.3797(2) -0.3416(2) 0.0128(4) Uani 1 1 d . . .
O1 O -0.21818(19) -0.1738(2) -0.03322(18) 0.0162(3) Uani 1 1 d . . .
O2 O -0.21098(19) 0.0749(2) 0.16804(19) 0.0163(3) Uani 1 1 d . . .
O3 O -0.09863(19) -0.0204(2) -0.25513(19) 0.0165(3) Uani 1 1 d . . .
O4 O -0.09132(19) 0.2267(2) -0.05241(19) 0.0168(3) Uani 1 1 d . . .
F1 F -0.3927(2) -0.1279(3) 0.2821(2) 0.0433(5) Uani 1 1 d . . .
F2 F -0.5213(2) 0.0168(2) 0.1787(3) 0.0465(5) Uani 1 1 d . . .
F3 F -0.4954(2) -0.2356(3) 0.0432(2) 0.0505(6) Uani 1 1 d . . .
F4 F -0.0597(2) 0.2191(3) -0.4002(2) 0.0474(5) Uani 1 1 d . . .
F6 F -0.2871(2) 0.1158(3) -0.4170(2) 0.0502(6) Uani 1 1 d . . .
F10 F -0.2310(3) 0.3537(2) -0.2428(2) 0.0509(6) Uani 1 1 d . . .
C1 C -0.2700(3) -0.0636(3) 0.0879(3) 0.0149(4) Uani 1 1 d . . .
C2 C -0.4227(3) -0.1039(3) 0.1481(3) 0.0195(5) Uani 1 1 d . . .
C3 C -0.1175(3) 0.1311(3) -0.1962(3) 0.0156(4) Uani 1 1 d . . .
C4 C -0.1753(3) 0.2062(3) -0.3157(3) 0.0234(5) Uani 1 1 d . . .
C9 C -0.1323(3) -0.4147(3) -0.4537(3) 0.0128(4) Uani 1 1 d . . .
C10 C -0.2757(3) -0.3321(3) -0.4131(3) 0.0152(4) Uani 1 1 d . . .
H10 H -0.2873 -0.2580 -0.3084 0.018 Uiso 1 1 calc R . .
C11 C -0.3963(3) -0.3607(3) -0.5269(3) 0.0173(4) Uani 1 1 d . . .
H11 H -0.4892 -0.3055 -0.4991 0.021 Uiso 1 1 calc R . .
C12 C -0.3812(3) -0.4739(3) -0.6872(3) 0.0186(5) Uani 1 1 d . . .
H12 H -0.4634 -0.4902 -0.7640 0.022 Uiso 1 1 calc R . .
C13 C -0.2483(3) -0.5586(3) -0.7297(3) 0.0167(4) Uani 1 1 d . . .
H13 H -0.2409 -0.6337 -0.8348 0.020 Uiso 1 1 calc R . .
C14 C -0.1194(3) -0.5337(3) -0.6144(3) 0.0133(4) Uani 1 1 d . . .

loop_
_atom_site_aniso_label
_atom_site_aniso_U_11
_atom_site_aniso_U_22
_atom_site_aniso_U_33
_atom_site_aniso_U_23
_atom_site_aniso_U_13
_atom_site_aniso_U_12
Ru1 0.01235(10) 0.01062(10) 0.00998(10) 0.00051(7) 0.00049(6) 0.00128(6)
N1 0.0130(9) 0.0116(9) 0.0122(8) 0.0028(7) 0.0005(7) 0.0007(7)
O1 0.0156(8) 0.0160(8) 0.0131(7) 0.0014(6) 0.0003(6) -0.0002(6)
O2 0.0157(8) 0.0148(8) 0.0147(7) 0.0011(6) 0.0029(6) 0.0020(6)
O3 0.0176(8) 0.0163(8) 0.0130(7) 0.0031(7) -0.0009(6) 0.0004(6)
O4 0.0191(8) 0.0143(8) 0.0149(7) 0.0035(6) 0.0013(6) 0.0033(6)
F1 0.0319(9) 0.0734(14) 0.0405(10) 0.0399(10) 0.0009(8) -0.0089(9)
F2 0.0269(9) 0.0449(11) 0.0777(14) 0.0314(11) 0.0280(9) 0.0162(8)
F3 0.0346(10) 0.0570(13) 0.0360(10) -0.0095(9) 0.0107(8) -0.0283(9)
F4 0.0417(11) 0.0705(14) 0.0546(12) 0.0490(11) 0.0182(9) 0.0105(10)
F6 0.0543(12) 0.0546(13) 0.0501(11) 0.0345(10) -0.0332(10) -0.0184(10)
F5 0.0818(15) 0.0396(11) 0.0367(10) 0.0204(9) 0.0061(10) 0.0339(11)
C1 0.0135(10) 0.0180(11) 0.0128(9) 0.0058(9) -0.0014(8) 0.0021(8)
C2 0.0184(11) 0.0200(12) 0.0168(10) 0.0032(9) 0.0031(9) 0.0000(9)
C3 0.0124(10) 0.0171(11) 0.0180(10) 0.0074(9) 0.0023(8) 0.0015(8)
C4 0.0228(12) 0.0277(14) 0.0229(12) 0.0132(11) 0.0007(9) 0.0034(10)
C9 0.0140(10) 0.0092(10) 0.0126(9) 0.0015(8) 0.0002(8) -0.0006(8)
C10 0.0147(10) 0.0124(10) 0.0135(10) -0.0006(8) 0.0007(8) 0.0011(8)
C11 0.0133(10) 0.0144(11) 0.0201(11) 0.0021(9) 0.0009(8) 0.0035(8)
C12 0.0167(11) 0.0182(11) 0.0162(10) 0.0020(9) -0.0044(8) 0.0021(9)
C13 0.0174(11) 0.0152(11) 0.0128(10) 0.0005(9) -0.0021(8) 0.0008(9)
C14 0.0144(10) 0.0099(10) 0.0130(9) 0.0013(8) 0.0015(8) 0.0001(8)

loop_
_atom_type_symbol
_atom_type_description
_atom_type_scat_dispersion_real
_atom_type_scat_dispersion_imag
_atom_type_scat_source
C C 0.0033 0.0016 'International Tables Vol C Tables 4.2.6.8 and 6.1.1.4'
H H 0.0000 0.0000 'International Tables Vol C Tables 4.2.6.8 and 6.1.1.4'
N N 0.0061 0.0033 'International Tables Vol C Tables 4.2.6.8 and 6.1.1.4'
F F 0.0171 0.0103 'International Tables Vol C Tables 4.2.6.8 and 6.1.1.4'
Ru Ru -1.2594 0.8363 'International Tables Vol C Tables 4.2.6.8 and 6.1.1.4'
O O 0.0106 0.0060 'International Tables Vol C Tables 4.2.6.8 and 6.1.1.4'

loop_
_geom_angle_atom_site_label_1
_geom_angle_atom_site_label_2
_geom_angle_atom_site_label_3
_geom_angle
_geom_angle_site_symmetry_1
_geom_angle_site_symmetry_3
_geom_angle_publ_flag
O3 Ru1 O1 94.55(7) . . ?
O3 Ru1 O4 178.15(6) . 2 ?
O1 Ru1 O4 85.71(7) . 2 ?
O3 Ru1 O2 86.11(7) . 2 ?
O1 Ru1 O2 178.15(6) . 2 ?
O4 Ru1 O2 93.57(7) 2 2 ?
O3 Ru1 Ru1 88.71(6) . 2 ?
O1 Ru1 Ru1 89.14(5) . 2 ?
O4 Ru1 Ru1 89.47(6) 2 2 ?
O2 Ru1 Ru1 89.15(5) 2 2 ?
O3 Ru1 N1 86.12(8) . . ?
O1 Ru1 N1 93.88(7) . . ?
O4 Ru1 N1 95.68(8) 2 . ?
O2 Ru1 N1 87.88(7) 2 . ?
Ru1 Ru1 N1 174.21(4) 2 . ?
C9 N1 C14 117.04(19) . 2_544 ?
C9 N1 Ru1 120.44(14) . . ?
C14 N1 Ru1 120.36(14) 2_544 . ?
C1 O1 Ru1 116.83(15) . . ?
C1 O2 Ru1 116.93(14) . 2 ?
C3 O3 Ru1 117.70(15) . . ?
C3 O4 Ru1 116.80(15) . 2 ?
O2 C1 O1 127.9(2) . . ?
O2 C1 C2 115.51(19) . . ?
O1 C1 C2 116.6(2) . . ?
F3 C2 F1 107.9(2) . . ?
F3 C2 F2 107.0(2) . . ?
F1 C2 F2 108.0(2) . . ?
F3 C2 C1 112.77(19) . . ?
F1 C2 C1 109.77(19) . . ?
F2 C2 C1 111.3(2) . . ?
O4 C3 O3 127.3(2) . . ?
O4 C3 C4 117.1(2) . . ?
O3 C3 C4 115.6(2) . . ?
F4 C4 F6 107.9(2) . . ?
F4 C4 F5 107.7(2) . . ?
F6 C4 F5 107.2(2) . . ?
F4 C4 C3 109.9(2) . . ?
F6 C4 C3 111.7(2) . . ?
F5 C4 C3 112.2(2) . . ?
N1 C9 C10 119.8(2) . . ?
N1 C9 C14 121.4(2) . . ?
C10 C9 C14 118.77(19) . . ?
C11 C10 C9 120.5(2) . . ?
C10 C11 C12 120.6(2) . . ?
C13 C12 C11 120.8(2) . . ?
C12 C13 C14 120.6(2) . . ?
N1 C14 C13 119.9(2) 2_544 . ?
N1 C14 C9 121.5(2) 2_544 . ?
C13 C14 C9 118.6(2) . . ?

loop_
_geom_bond_atom_site_label_1
_geom_bond_atom_site_label_2
_geom_bond_distance
_geom_bond_site_symmetry_2
_geom_bond_publ_flag
Ru1 O3 2.0643(18) . ?
Ru1 O1 2.0671(19) . ?
Ru1 O4 2.0679(18) 2 ?
Ru1 O2 2.0677(19) 2 ?
Ru1 Ru1 2.3109(10) 2 ?
Ru1 N1 2.425(2) . ?
N1 C9 1.351(3) . ?
N1 C14 1.352(3) 2_544 ?
O1 C1 1.256(3) . ?
O2 C1 1.248(3) . ?
O2 Ru1 2.0677(19) 2 ?
O3 C3 1.254(3) . ?
O4 C3 1.252(3) . ?
O4 Ru1 2.0679(18) 2 ?
F1 C2 1.316(3) . ?
F2 C2 1.318(3) . ?
F3 C2 1.314(3) . ?
F4 C4 1.314(3) . ?
F5 C4 1.321(3) . ?
F6 C4 1.315(3) . ?
C1 C2 1.537(3) . ?
C3 C4 1.529(3) . ?
C9 C10 1.424(3) . ?
C9 C14 1.436(3) . ?
C10 C11 1.365(3) . ?
C11 C12 1.419(3) . ?
C12 C13 1.356(3) . ?
C13 C14 1.429(3) . ?
C14 N1 1.352(3) 2_544 ?
